data_4100891
_journal_name_full 'Journal of the American Chemical Society'
_journal_year 2005
_chemical_formula_moiety 'C50 H34 O6 Ti , 0.75 (CH2Cl2)'
_chemical_formula_sum 'C50.75 H35.5 Cl1.5 O6 Ti'
_chemical_formula_weight 842.37
_chemical_name_common
;
 Bis(dibenzoylmethanato)(1,1'-bi-2-naphtholato)titanium(IV)
 dichloromethane solvate
;
_space_group_IT_number 15
_symmetry_cell_setting monoclinic
_symmetry_space_group_name_Hall '-C 2yc'
_symmetry_space_group_name_H-M 'C 1 2/c 1'
_cell_angle_alpha 90.00
_cell_angle_beta 108.677(1)
_cell_angle_gamma 90.00
_cell_formula_units_Z 8
_cell_length_a 22.1216(4)
_cell_length_b 17.2637(3)
_cell_length_c 22.7113(4)
_cell_measurement_temperature 100(2)
_cell_volume 8216.7(3)
_diffrn_ambient_temperature 100(2)
_exptl_crystal_density_diffrn 1.362
_cod_depositor_comments
;
The following automatic conversions were performed:
'_symmetry_cell_setting' value 'Monoclinic' changed to 'monoclinic'
according to '/home/saulius/struct/CIF-dictionaries/cif_core.dic'
dictionary named 'cif_core.dic' version 2.4.1 from 2010-06-29.

Automatic conversion script
Id: cif_fix_enum 1527 2010-12-29 10:47:43Z saulius 
;
_cod_original_sg_symbol_H-M 'C 2/c'
_cod_original_formula_sum 'C50.75 H35.50 Cl1.50 O6 Ti'
_cod_database_code 4100891

loop_
_symmetry_equiv_pos_as_xyz
'x, y, z'
'-x, y, -z+1/2'
'x+1/2, y+1/2, z'
'-x+1/2, y+1/2, -z+1/2'
'-x, -y, -z'
'x, -y, z-1/2'
'-x+1/2, -y+1/2, -z'
'x+1/2, -y+1/2, z-1/2'

loop_
_atom_site_label
_atom_site_type_symbol
_atom_site_fract_x
_atom_site_fract_y
_atom_site_fract_z
_atom_site_U_iso_or_equiv
_atom_site_adp_type
_atom_site_occupancy
_atom_site_symmetry_multiplicity
_atom_site_calc_flag
_atom_site_refinement_flags
_atom_site_disorder_assembly
_atom_site_disorder_group
Ti Ti 0.261789(14) 0.049273(16) 0.023926(14) 0.01871(7) Uani 1 1 d . . .
O1 O 0.27091(6) -0.01332(7) 0.09358(6) 0.0212(2) Uani 1 1 d . . .
O2 O 0.17522(5) 0.06358(7) 0.01331(6) 0.0200(2) Uani 1 1 d . . .
O3 O 0.26276(6) 0.11950(7) -0.04541(5) 0.0208(2) Uani 1 1 d . . .
O4 O 0.29284(6) 0.14073(7) 0.07464(5) 0.0201(2) Uani 1 1 d . . .
O5 O 0.35467(6) 0.02821(7) 0.03476(6) 0.0228(2) Uani 1 1 d . . .
O6 O 0.24779(6) -0.04110(7) -0.03131(6) 0.0220(2) Uani 1 1 d . . .
C1 C 0.29737(7) 0.17908(9) -0.04574(8) 0.0194(3) Uani 1 1 d . . .
C2 C 0.33065(8) 0.21911(10) 0.00893(8) 0.0210(3) Uani 1 1 d . . .
H2 H 0.3576 0.2609 0.0064 0.025 Uiso 1 1 calc R . .
C3 C 0.32551(7) 0.19973(9) 0.06667(7) 0.0183(3) Uani 1 1 d . . .
C4 C 0.38244(8) -0.03471(10) 0.02906(8) 0.0201(3) Uani 1 1 d . . .
C5 C 0.34939(8) -0.09991(10) -0.00202(8) 0.0222(3) Uani 1 1 d . . .
H5 H 0.3729 -0.1456 -0.0034 0.027 Uiso 1 1 calc R . .
C6 C 0.28373(8) -0.10042(9) -0.03091(7) 0.0186(3) Uani 1 1 d . . .
C10 C 0.19735(9) 0.02847(11) 0.23765(8) 0.0255(3) Uani 1 1 d . . .
C11 C 0.17919(7) -0.01125(9) 0.12771(7) 0.0181(3) Uani 1 1 d . . .
C12 C 0.24435(8) -0.00237(9) 0.13862(8) 0.0202(3) Uani 1 1 d . . .
C13 C 0.28640(8) 0.01808(11) 0.19821(8) 0.0258(3) Uani 1 1 d . . .
H13 H 0.3309 0.0216 0.2047 0.031 Uiso 1 1 calc R . .
C14 C 0.26384(9) 0.03265(11) 0.24606(9) 0.0294(4) Uani 1 1 d . . .
H14 H 0.2928 0.0458 0.2857 0.035 Uiso 1 1 calc R . .
C15 C 0.17281(11) 0.04960(13) 0.28557(9) 0.0332(4) Uani 1 1 d . . .
H15 H 0.2014 0.0619 0.3256 0.040 Uiso 1 1 calc R . .
C16 C 0.10822(11) 0.05257(13) 0.27517(9) 0.0350(4) Uani 1 1 d . . .
H16 H 0.0921 0.0681 0.3074 0.042 Uiso 1 1 calc R . .
C17 C 0.06602(10) 0.03240(12) 0.21614(8) 0.0289(4) Uani 1 1 d . . .
H17 H 0.0213 0.0345 0.2088 0.035 Uiso 1 1 calc R . .
C18 C 0.08853(8) 0.00980(10) 0.16919(8) 0.0232(3) Uani 1 1 d . . .
H18 H 0.0590 -0.0042 0.1301 0.028 Uiso 1 1 calc R . .
C19 C 0.15474(8) 0.00685(9) 0.17763(7) 0.0206(3) Uani 1 1 d . . .
C20 C 0.05098(7) -0.12151(10) -0.00173(8) 0.0196(3) Uani 1 1 d . . .
C21 C 0.13556(7) -0.03575(9) 0.06537(7) 0.0170(3) Uani 1 1 d . . .
C22 C 0.13427(7) 0.00471(9) 0.01209(7) 0.0178(3) Uani 1 1 d . . .
C23 C 0.09034(8) -0.01375(10) -0.04703(7) 0.0215(3) Uani 1 1 d . . .
H23 H 0.0891 0.0168 -0.0822 0.026 Uiso 1 1 calc R . .
C24 C 0.04979(8) -0.07533(10) -0.05371(8) 0.0225(3) Uani 1 1 d . . .
H24 H 0.0206 -0.0873 -0.0935 0.027 Uiso 1 1 calc R . .
C25 C 0.01013(8) -0.18653(11) -0.00920(8) 0.0251(3) Uani 1 1 d . . .
H25 H -0.0185 -0.1987 -0.0492 0.030 Uiso 1 1 calc R . .
C26 C 0.01138(9) -0.23203(11) 0.04047(9) 0.0289(4) Uani 1 1 d . . .
H26 H -0.0167 -0.2750 0.0352 0.035 Uiso 1 1 calc R . .
C27 C 0.05455(9) -0.21474(11) 0.09944(9) 0.0268(3) Uani 1 1 d . . .
H27 H 0.0558 -0.2467 0.1338 0.032 Uiso 1 1 calc R . .
C28 C 0.09507(8) -0.15207(10) 0.10814(8) 0.0213(3) Uani 1 1 d . . .
H28 H 0.1241 -0.1420 0.1484 0.026 Uiso 1 1 calc R . .
C29 C 0.09424(7) -0.10231(9) 0.05807(7) 0.0179(3) Uani 1 1 d . . .
C31 C 0.30125(8) 0.20317(10) -0.10702(8) 0.0207(3) Uani 1 1 d . . .
C32 C 0.27689(9) 0.15356(11) -0.15777(8) 0.0261(3) Uani 1 1 d . . .
H32 H 0.2563 0.1068 -0.1528 0.031 Uiso 1 1 calc R . .
C33 C 0.28246(12) 0.17202(12) -0.21532(9) 0.0351(4) Uani 1 1 d . . .
H33 H 0.2657 0.1381 -0.2496 0.042 Uiso 1 1 calc R . .
C34 C 0.31267(13) 0.24044(12) -0.22263(10) 0.0383(5) Uani 1 1 d . . .
H34 H 0.3169 0.2530 -0.2618 0.046 Uiso 1 1 calc R . .
C35 C 0.33660(11) 0.29030(11) -0.17252(9) 0.0338(4) Uani 1 1 d . . .
H35 H 0.3574 0.3368 -0.1776 0.041 Uiso 1 1 calc R . .
C36 C 0.33035(9) 0.27276(10) -0.11515(8) 0.0247(3) Uani 1 1 d . . .
H36 H 0.3458 0.3078 -0.0814 0.030 Uiso 1 1 calc R . .
C41 C 0.35608(8) 0.24611(10) 0.12339(7) 0.0205(3) Uani 1 1 d . . .
C42 C 0.34677(10) 0.22304(12) 0.17867(9) 0.0303(4) Uani 1 1 d . . .
H42 H 0.3223 0.1780 0.1793 0.036 Uiso 1 1 calc R . .
C43 C 0.37298(11) 0.26544(15) 0.23267(9) 0.0392(5) Uani 1 1 d . . .
H43 H 0.3657 0.2500 0.2700 0.047 Uiso 1 1 calc R . .
C44 C 0.40984(12) 0.33039(14) 0.23237(10) 0.0386(5) Uani 1 1 d . . .
H44 H 0.4287 0.3587 0.2696 0.046 Uiso 1 1 calc R . .
C45 C 0.41899(11) 0.35378(13) 0.17733(9) 0.0363(5) Uani 1 1 d . . .
H45 H 0.4439 0.3985 0.1770 0.044 Uiso 1 1 calc R . .
C46 C 0.39208(9) 0.31246(11) 0.12284(8) 0.0278(4) Uani 1 1 d . . .
H46 H 0.3981 0.3292 0.0853 0.033 Uiso 1 1 calc R . .
C51 C 0.45311(8) -0.03498(10) 0.05696(8) 0.0229(3) Uani 1 1 d . . .
C52 C 0.48475(9) 0.03588(12) 0.07142(11) 0.0326(4) Uani 1 1 d . . .
H52 H 0.4611 0.0828 0.0639 0.039 Uiso 1 1 calc R . .
C53 C 0.55096(10) 0.03798(13) 0.09682(12) 0.0409(5) Uani 1 1 d . . .
H53 H 0.5723 0.0864 0.1059 0.049 Uiso 1 1 calc R . .
C54 C 0.58565(10) -0.02987(13) 0.10885(12) 0.0390(5) Uani 1 1 d . . .
H54 H 0.6309 -0.0281 0.1257 0.047 Uiso 1 1 calc R . .
C55 C 0.55453(10) -0.10074(13) 0.09629(12) 0.0400(5) Uani 1 1 d . . .
H55 H 0.5783 -0.1475 0.1058 0.048 Uiso 1 1 calc R . .
C56 C 0.48841(9) -0.10330(12) 0.06981(10) 0.0330(4) Uani 1 1 d . . .
H56 H 0.4673 -0.1519 0.0605 0.040 Uiso 1 1 calc R . .
C61 C 0.24987(8) -0.17068(9) -0.06279(7) 0.0185(3) Uani 1 1 d . . .
C62 C 0.18395(8) -0.17470(10) -0.07560(9) 0.0257(3) Uani 1 1 d . . .
H62 H 0.1618 -0.1323 -0.0654 0.031 Uiso 1 1 calc R . .
C63 C 0.15058(9) -0.24053(11) -0.10322(9) 0.0286(4) Uani 1 1 d . . .
H63 H 0.1056 -0.2427 -0.1121 0.034 Uiso 1 1 calc R . .
C64 C 0.18250(9) -0.30286(10) -0.11780(8) 0.0263(3) Uani 1 1 d . . .
H64 H 0.1596 -0.3479 -0.1363 0.032 Uiso 1 1 calc R . .
C65 C 0.24794(9) -0.29911(10) -0.10524(9) 0.0275(4) Uani 1 1 d . . .
H65 H 0.2699 -0.3417 -0.1154 0.033 Uiso 1 1 calc R . .
C66 C 0.28181(9) -0.23352(10) -0.07785(9) 0.0256(3) Uani 1 1 d . . .
H66 H 0.3267 -0.2315 -0.0694 0.031 Uiso 1 1 calc R . .

loop_
_atom_site_aniso_label
_atom_site_aniso_U_11
_atom_site_aniso_U_22
_atom_site_aniso_U_33
_atom_site_aniso_U_23
_atom_site_aniso_U_13
_atom_site_aniso_U_12
Ti 0.01845(12) 0.01395(12) 0.02474(14) -0.00246(10) 0.00831(10) 0.00002(9)
O1 0.0185(5) 0.0175(5) 0.0275(6) 0.0012(4) 0.0071(4) 0.0019(4)
O2 0.0196(5) 0.0162(5) 0.0244(5) 0.0001(4) 0.0073(4) 0.0004(4)
O3 0.0233(5) 0.0179(5) 0.0220(5) -0.0028(4) 0.0081(4) -0.0022(4)
O4 0.0228(5) 0.0164(5) 0.0228(5) -0.0029(4) 0.0098(4) -0.0018(4)
O5 0.0192(5) 0.0181(5) 0.0326(6) -0.0038(5) 0.0105(5) -0.0003(4)
O6 0.0205(5) 0.0162(5) 0.0294(6) -0.0043(4) 0.0080(4) 0.0003(4)
C1 0.0188(6) 0.0176(7) 0.0230(7) -0.0016(6) 0.0083(5) 0.0021(5)
C2 0.0215(7) 0.0206(7) 0.0219(7) -0.0034(6) 0.0083(6) -0.0045(6)
C3 0.0167(6) 0.0170(7) 0.0214(7) -0.0039(5) 0.0063(5) 0.0001(5)
C4 0.0186(7) 0.0196(7) 0.0230(7) 0.0004(6) 0.0082(5) 0.0002(5)
C5 0.0200(7) 0.0178(7) 0.0288(8) -0.0026(6) 0.0075(6) 0.0005(5)
C6 0.0220(7) 0.0165(7) 0.0196(6) -0.0007(5) 0.0097(5) -0.0007(5)
C10 0.0301(8) 0.0238(8) 0.0188(7) -0.0006(6) 0.0024(6) 0.0045(6)
C11 0.0193(6) 0.0155(6) 0.0177(6) -0.0005(5) 0.0034(5) 0.0018(5)
C12 0.0200(7) 0.0154(6) 0.0229(7) 0.0012(6) 0.0036(5) 0.0017(5)
C13 0.0204(7) 0.0232(8) 0.0274(8) 0.0012(6) -0.0014(6) 0.0011(6)
C14 0.0289(9) 0.0284(9) 0.0228(8) -0.0016(7) -0.0031(6) 0.0031(7)
C15 0.0419(11) 0.0365(10) 0.0178(7) -0.0029(7) 0.0047(7) 0.0051(8)
C16 0.0448(11) 0.0407(11) 0.0219(8) -0.0037(8) 0.0142(8) 0.0064(9)
C17 0.0321(9) 0.0341(10) 0.0226(8) -0.0002(7) 0.0116(7) 0.0057(7)
C18 0.0253(8) 0.0236(8) 0.0199(7) -0.0005(6) 0.0062(6) 0.0040(6)
C19 0.0242(7) 0.0176(7) 0.0184(6) -0.0006(5) 0.0045(5) 0.0031(5)
C20 0.0158(6) 0.0208(7) 0.0214(7) -0.0022(6) 0.0047(5) 0.0014(5)
C21 0.0167(6) 0.0158(6) 0.0179(6) 0.0001(5) 0.0050(5) 0.0015(5)
C22 0.0168(6) 0.0156(6) 0.0203(6) -0.0004(5) 0.0051(5) 0.0021(5)
C23 0.0228(7) 0.0217(7) 0.0181(6) 0.0012(6) 0.0040(5) 0.0026(6)
C24 0.0210(7) 0.0226(7) 0.0202(7) -0.0015(6) 0.0015(6) 0.0020(6)
C25 0.0201(7) 0.0263(8) 0.0270(8) -0.0047(7) 0.0049(6) -0.0033(6)
C26 0.0271(8) 0.0252(8) 0.0350(9) -0.0025(7) 0.0108(7) -0.0073(7)
C27 0.0294(8) 0.0247(8) 0.0284(8) 0.0016(7) 0.0123(7) -0.0033(7)
C28 0.0228(7) 0.0206(7) 0.0209(7) -0.0007(6) 0.0076(6) -0.0005(6)
C29 0.0169(6) 0.0175(7) 0.0197(6) -0.0007(5) 0.0065(5) 0.0024(5)
C31 0.0239(7) 0.0186(7) 0.0210(7) -0.0018(6) 0.0089(6) 0.0008(6)
C32 0.0330(9) 0.0219(8) 0.0241(8) -0.0049(6) 0.0102(7) -0.0031(6)
C33 0.0563(13) 0.0274(9) 0.0237(8) -0.0079(7) 0.0158(8) -0.0045(9)
C34 0.0661(15) 0.0282(10) 0.0255(9) -0.0018(8) 0.0213(9) -0.0042(9)
C35 0.0542(12) 0.0214(8) 0.0299(9) -0.0003(7) 0.0193(9) -0.0051(8)
C36 0.0336(9) 0.0189(7) 0.0229(7) -0.0020(6) 0.0110(6) -0.0001(6)
C41 0.0200(7) 0.0207(7) 0.0206(7) -0.0029(6) 0.0063(5) -0.0011(5)
C42 0.0341(9) 0.0333(10) 0.0243(8) -0.0056(7) 0.0106(7) -0.0128(8)
C43 0.0465(12) 0.0494(13) 0.0225(8) -0.0075(8) 0.0121(8) -0.0204(10)
C44 0.0498(12) 0.0400(11) 0.0251(9) -0.0126(8) 0.0105(8) -0.0185(10)
C45 0.0480(12) 0.0324(10) 0.0279(9) -0.0078(8) 0.0114(8) -0.0190(9)
C46 0.0351(9) 0.0249(8) 0.0236(8) -0.0041(7) 0.0097(7) -0.0086(7)
C51 0.0207(7) 0.0206(7) 0.0262(7) -0.0008(6) 0.0056(6) -0.0002(6)
C52 0.0247(8) 0.0241(9) 0.0464(11) -0.0060(8) 0.0077(8) -0.0028(7)
C53 0.0264(9) 0.0294(10) 0.0602(14) -0.0085(10) 0.0048(9) -0.0051(7)
C54 0.0212(8) 0.0361(11) 0.0512(13) -0.0055(10) -0.0003(8) 0.0004(7)
C55 0.0244(9) 0.0332(10) 0.0551(13) -0.0043(10) 0.0023(9) 0.0056(8)
C56 0.0242(8) 0.0254(9) 0.0450(11) -0.0037(8) 0.0050(8) 0.0018(7)
C61 0.0219(7) 0.0154(6) 0.0183(6) -0.0001(5) 0.0067(5) 0.0001(5)
C62 0.0237(8) 0.0213(8) 0.0332(9) -0.0054(7) 0.0107(7) -0.0003(6)
C63 0.0251(8) 0.0240(8) 0.0365(9) -0.0065(7) 0.0094(7) -0.0030(6)
C64 0.0316(9) 0.0195(7) 0.0249(8) -0.0034(6) 0.0050(6) -0.0031(6)
C65 0.0301(8) 0.0184(7) 0.0315(9) -0.0061(7) 0.0064(7) 0.0031(6)
C66 0.0232(7) 0.0214(8) 0.0302(8) -0.0047(7) 0.0058(6) 0.0023(6)

loop_
_geom_bond_atom_site_label_1
_geom_bond_atom_site_label_2
_geom_bond_distance
_geom_bond_site_symmetry_2
_geom_bond_publ_flag
Ti O2 1.8685(12) . y
Ti O1 1.8725(13) . y
Ti O4 1.9454(12) . y
Ti O6 1.9634(12) . y
Ti O3 1.9929(12) . y
Ti O5 2.0226(12) . y
O1 C12 1.346(2) . ?
O2 C22 1.3557(19) . ?
O3 C1 1.2837(19) . ?
O4 C3 1.2947(19) . ?
O5 C4 1.275(2) . ?
O6 C6 1.2947(19) . ?
C1 C2 1.406(2) . ?
C1 C31 1.481(2) . ?
C2 C3 1.393(2) . ?
C2 H2 0.9500 . ?
C3 C41 1.483(2) . ?
C4 C5 1.403(2) . ?
C4 C51 1.487(2) . ?
C5 C6 1.389(2) . ?
C5 H5 0.9500 . ?
C6 C61 1.486(2) . ?
C10 C15 1.411(3) . ?
C10 C14 1.423(3) . ?
C10 C19 1.436(2) . ?
C11 C12 1.391(2) . ?
C11 C19 1.438(2) . ?
C11 C21 1.497(2) . ?
C12 C13 1.420(2) . ?
C13 C14 1.357(3) . ?
C13 H13 0.9500 . ?
C14 H14 0.9500 . ?
C15 C16 1.372(3) . ?
C15 H15 0.9500 . ?
C16 C17 1.410(3) . ?
C16 H16 0.9500 . ?
C17 C18 1.370(2) . ?
C17 H17 0.9500 . ?
C18 C19 1.416(2) . ?
C18 H18 0.9500 . ?
C20 C25 1.417(2) . ?
C20 C24 1.418(2) . ?
C20 C29 1.428(2) . ?
C21 C22 1.390(2) . ?
C21 C29 1.444(2) . ?
C22 C23 1.419(2) . ?
C23 C24 1.368(2) . ?
C23 H23 0.9500 . ?
C24 H24 0.9500 . ?
C25 C26 1.368(3) . ?
C25 H25 0.9500 . ?
C26 C27 1.406(3) . ?
C26 H26 0.9500 . ?
C27 C28 1.378(2) . ?
C27 H27 0.9500 . ?
C28 C29 1.421(2) . ?
C28 H28 0.9500 . ?
C31 C32 1.398(2) . ?
C31 C36 1.403(2) . ?
C32 C33 1.389(3) . ?
C32 H32 0.9500 . ?
C33 C34 1.393(3) . ?
C33 H33 0.9500 . ?
C34 C35 1.389(3) . ?
C34 H34 0.9500 . ?
C35 C36 1.387(3) . ?
C35 H35 0.9500 . ?
C36 H36 0.9500 . ?
C41 C42 1.394(2) . ?
C41 C46 1.397(2) . ?
C42 C43 1.386(3) . ?
C42 H42 0.9500 . ?
C43 C44 1.388(3) . ?
C43 H43 0.9500 . ?
C44 C45 1.389(3) . ?
C44 H44 0.9500 . ?
C45 C46 1.387(3) . ?
C45 H45 0.9500 . ?
C46 H46 0.9500 . ?
C51 C56 1.393(3) . ?
C51 C52 1.395(3) . ?
C52 C53 1.392(3) . ?
C52 H52 0.9500 . ?
C53 C54 1.379(3) . ?
C53 H53 0.9500 . ?
C54 C55 1.388(3) . ?
C54 H54 0.9500 . ?
C55 C56 1.393(3) . ?
C55 H55 0.9500 . ?
C56 H56 0.9500 . ?
C61 C62 1.394(2) . ?
C61 C66 1.396(2) . ?
C62 C63 1.390(2) . ?
C62 H62 0.9500 . ?
C63 C64 1.384(3) . ?
C63 H63 0.9500 . ?
C64 C65 1.384(3) . ?
C64 H64 0.9500 . ?
C65 C66 1.390(2) . ?
C65 H65 0.9500 . ?
C66 H66 0.9500 . ?
